data_4084112
loop_
_publ_author_name
'Schick, Sabrina'
'Pape, Tania'
'Hahn, F. Ekkehardt'

_publ_section_title
;
 Coordination Chemistry of Bidentate Bis(NHC) Ligands with Two Different
 NHC Donors
;
_journal_issue 15
_journal_name_full Organometallics
_journal_page_first 4035
_journal_paper_doi 10.1021/om500554t
_journal_volume 33
_journal_year 2014
_chemical_formula_sum 'C12 H16.5 B2 F8 N7.5 Pd'
_chemical_formula_weight 545.85
_chemical_name_systematic
; 
 ? 
;
_space_group_IT_number 43
_symmetry_cell_setting orthorhombic
_symmetry_space_group_name_Hall 'F 2 -2d'
_symmetry_space_group_name_H-M 'F d d 2'
_atom_sites_solution_hydrogens geom
_atom_sites_solution_primary direct
_atom_sites_solution_secondary difmap
_audit_creation_method SHELXL-97
_cell_angle_alpha 90.00
_cell_angle_beta 90.00
_cell_angle_gamma 90.00
_cell_formula_units_Z 16
_cell_length_a 25.5241(10)
_cell_length_b 28.4837(11)
_cell_length_c 11.1776(4)
_cell_measurement_reflns_used 900
_cell_measurement_temperature 153(2)
_cell_measurement_theta_max 22.5
_cell_measurement_theta_min 1
_cell_volume 8126.3(5)
_computing_cell_refinement 'APEX2(Bruker AXS, 2007)'
_computing_data_collection 'APEX2(Bruker AXS, 2007)'
_computing_data_reduction 'SAINT,SADABS (Bruker AXS, 2007 )'
_computing_molecular_graphics
;
ORTEP3,L.J. Farrugia, J. Appl. Cryst. (1997) 30, 565
;
_computing_structure_refinement
;
SHELXL-97, G. M. Sheldrick, Acta Cryst. (2008) A64, 112-122
;
_computing_structure_solution
;
SHELXS-97 , G. M. Sheldrick, Acta Cryst. (2008) A64, 112-122
;
_diffrn_ambient_temperature 153(2)
_diffrn_detector_area_resol_mean 80
_diffrn_measured_fraction_theta_full 0.999
_diffrn_measured_fraction_theta_max 0.999
_diffrn_measurement_device_type 'CCD area detector'
_diffrn_measurement_method 'Omega and Phi scans'
_diffrn_radiation_monochromator graphite
_diffrn_radiation_source 'rotating anode'
_diffrn_radiation_type MoK\a
_diffrn_radiation_wavelength 0.71073
_diffrn_reflns_av_R_equivalents 0.0255
_diffrn_reflns_av_sigmaI/netI 0.0252
_diffrn_reflns_limit_h_max 36
_diffrn_reflns_limit_h_min -36
_diffrn_reflns_limit_k_max 40
_diffrn_reflns_limit_k_min -40
_diffrn_reflns_limit_l_max 15
_diffrn_reflns_limit_l_min -15
_diffrn_reflns_number 24046
_diffrn_reflns_theta_full 30.50
_diffrn_reflns_theta_max 30.50
_diffrn_reflns_theta_min 2.11
_exptl_absorpt_coefficient_mu 1.000
_exptl_absorpt_correction_T_max 0.9611
_exptl_absorpt_correction_T_min 0.8563
_exptl_absorpt_correction_type multi-scan
_exptl_absorpt_process_details
; 
 Corrections were done with the SADABS program, utilizing the none merged
 raw data obtained from the integration process. Integration and final cell
 refinement were done with SAINT.

 SADABS reports ratio of Tmin/Tmax = 0.760179  

;
_exptl_crystal_colour colourless
_exptl_crystal_density_diffrn 1.785
_exptl_crystal_density_method 'not measured'
_exptl_crystal_description 'transparent plates'
_exptl_crystal_F_000 4304
_exptl_crystal_size_max 0.16
_exptl_crystal_size_mid 0.13
_exptl_crystal_size_min 0.04
_refine_diff_density_max 0.530
_refine_diff_density_min -0.522
_refine_diff_density_rms 0.068
_refine_ls_abs_structure_details 'Flack H D (1983), Acta Cryst. A39, 876-881'
_refine_ls_abs_structure_Flack 0.01(2)
_refine_ls_extinction_method none
_refine_ls_goodness_of_fit_ref 1.075
_refine_ls_hydrogen_treatment noref
_refine_ls_matrix_type full
_refine_ls_number_parameters 279
_refine_ls_number_reflns 6135
_refine_ls_number_restraints 1
_refine_ls_restrained_S_all 1.075
_refine_ls_R_factor_all 0.0274
_refine_ls_R_factor_gt 0.0249
_refine_ls_shift/su_max 0.004
_refine_ls_shift/su_mean 0.000
_refine_ls_structure_factor_coef Fsqd
_refine_ls_weighting_details 'calc w=1/[\s^2^(Fo^2^)+(0.0287P)^2^+10.7434P] where P=(Fo^2^+2Fc^2^)/3'
_refine_ls_weighting_scheme calc
_refine_ls_wR_factor_gt 0.0587
_refine_ls_wR_factor_ref 0.0597
_reflns_number_gt 5771
_reflns_number_total 6135
_reflns_threshold_expression >2sigma(I)
_cod_data_source_file om500554t_si_002.cif
_cod_data_source_block '[9](BF4)2'
_cod_depositor_comments 'Adding full bibliography for 4084108--4084112.cif.'
_cod_original_sg_symbol_H-M Fdd2
_cod_original_formula_sum 'C12 H16.50 B2 F8 N7.50 Pd'
_cod_database_code 4084112

loop_
_symmetry_equiv_pos_as_xyz
'x, y, z'
'-x, -y, z'
'x+1/4, -y+1/4, z+1/4'
'-x+1/4, y+1/4, z+1/4'
'x, y+1/2, z+1/2'
'-x, -y+1/2, z+1/2'
'x+1/4, -y+3/4, z+3/4'
'-x+1/4, y+3/4, z+3/4'
'x+1/2, y, z+1/2'
'-x+1/2, -y, z+1/2'
'x+3/4, -y+1/4, z+3/4'
'-x+3/4, y+1/4, z+3/4'
'x+1/2, y+1/2, z'
'-x+1/2, -y+1/2, z'
'x+3/4, -y+3/4, z+1/4'
'-x+3/4, y+3/4, z+1/4'

loop_
_atom_site_label
_atom_site_type_symbol
_atom_site_fract_x
_atom_site_fract_y
_atom_site_fract_z
_atom_site_U_iso_or_equiv
_atom_site_adp_type
_atom_site_occupancy
_atom_site_symmetry_multiplicity
_atom_site_calc_flag
_atom_site_refinement_flags
Pd1 Pd 0.200257(6) 0.063717(5) 0.315839(19) 0.02127(4) Uani 1 1 d .
N1 N 0.19869(8) 0.01984(7) 0.5719(2) 0.0310(4) Uani 1 1 d .
N2 N 0.24640(8) 0.07915(7) 0.54302(16) 0.0247(4) Uani 1 1 d .
N3 N 0.26664(7) 0.11423(7) 0.47255(17) 0.0236(4) Uani 1 1 d .
N4 N 0.30662(8) 0.17307(8) 0.3928(2) 0.0324(5) Uani 1 1 d .
N5 N 0.27537(7) 0.15011(6) 0.3109(2) 0.0258(3) Uani 1 1 d .
N6 N 0.14625(8) 0.01207(7) 0.28653(18) 0.0280(4) Uani 1 1 d .
N7 N 0.19244(8) 0.08186(8) 0.13983(19) 0.0293(4) Uani 1 1 d .
C1 C 0.21264(9) 0.05020(9) 0.4872(2) 0.0245(4) Uani 1 1 d .
C2 C 0.22407(12) 0.02995(10) 0.6782(2) 0.0356(6) Uani 1 1 d .
H2 H 0.2204 0.0132 0.7512 0.043 Uiso 1 1 calc R
C3 C 0.25451(11) 0.06715(9) 0.6608(2) 0.0323(5) Uani 1 1 d .
H3 H 0.2769 0.0821 0.7170 0.039 Uiso 1 1 calc R
C4 C 0.16002(13) -0.01849(10) 0.5575(3) 0.0486(7) Uani 1 1 d .
H4A H 0.1261 -0.0052 0.5341 0.073 Uiso 1 1 calc R
H4B H 0.1562 -0.0354 0.6334 0.073 Uiso 1 1 calc R
H4C H 0.1721 -0.0403 0.4955 0.073 Uiso 1 1 calc R
C5 C 0.25033(9) 0.11352(8) 0.3578(2) 0.0223(4) Uani 1 1 d .
C6 C 0.30062(9) 0.15002(9) 0.4932(2) 0.0288(5) Uani 1 1 d .
H6 H 0.3171 0.1571 0.5672 0.035 Uiso 1 1 calc R
C7 C 0.27356(12) 0.16747(11) 0.1876(3) 0.0383(6) Uani 1 1 d .
H7A H 0.2858 0.1429 0.1331 0.057 Uiso 1 1 calc R
H7B H 0.2962 0.1951 0.1801 0.057 Uiso 1 1 calc R
H7C H 0.2375 0.1760 0.1672 0.057 Uiso 1 1 calc R
C8 C 0.11265(10) -0.01160(9) 0.2597(2) 0.0286(5) Uani 1 1 d .
C9 C 0.06915(11) -0.04123(11) 0.2245(3) 0.0406(6) Uani 1 1 d .
H9A H 0.0423 -0.0407 0.2871 0.061 Uiso 1 1 calc .
H9B H 0.0816 -0.0735 0.2132 0.061 Uiso 1 1 calc .
H9C H 0.0542 -0.0296 0.1494 0.061 Uiso 1 1 calc .
C10 C 0.18276(10) 0.09103(10) 0.0437(2) 0.0322(5) Uani 1 1 d .
C11 C 0.17095(13) 0.10396(12) -0.0790(3) 0.0440(7) Uani 1 1 d .
H11A H 0.1470 0.1309 -0.0795 0.066 Uiso 1 1 calc .
H11B H 0.1544 0.0774 -0.1198 0.066 Uiso 1 1 calc .
H11C H 0.2034 0.1124 -0.1205 0.066 Uiso 1 1 calc .
B1 B 0.38203(14) 0.29147(12) 0.1716(3) 0.0369(6) Uani 1 1 d .
F1 F 0.42381(9) 0.26051(9) 0.1799(2) 0.0698(6) Uani 1 1 d .
F2 F 0.39029(11) 0.31743(7) 0.0708(2) 0.0772(7) Uani 1 1 d .
F3 F 0.38272(9) 0.32098(7) 0.26903(19) 0.0601(6) Uani 1 1 d .
F4 F 0.33619(9) 0.26720(9) 0.1665(3) 0.0798(8) Uani 1 1 d .
B2 B 0.34687(14) 0.13938(12) 0.8756(3) 0.0351(6) Uani 1 1 d .
F5 F 0.34917(10) 0.14472(10) 0.75251(17) 0.0699(7) Uani 1 1 d .
F6 F 0.30056(8) 0.11701(9) 0.9041(2) 0.0648(6) Uani 1 1 d .
F7 F 0.38847(9) 0.11235(9) 0.9131(2) 0.0716(7) Uani 1 1 d .
F8 F 0.34952(9) 0.18197(7) 0.93286(19) 0.0557(5) Uani 1 1 d .
C21 C 0.0000 0.0000 0.5523(6) 0.081(2) Uani 1 2 d S
C22 C 0.0000 0.0000 0.4553(6) 0.136(5) Uani 1 2 d S
H22A H 0.0142 0.0298 0.4261 0.203 Uiso 0.50 1 calc P
H22B H -0.0359 -0.0039 0.4261 0.203 Uiso 0.50 1 calc P
H22C H 0.0217 -0.0260 0.4261 0.203 Uiso 0.50 1 calc P
N21 N 0.0000 0.0000 0.6809(5) 0.114(3) Uani 1 2 d S

loop_
_atom_site_aniso_label
_atom_site_aniso_U_11
_atom_site_aniso_U_22
_atom_site_aniso_U_33
_atom_site_aniso_U_23
_atom_site_aniso_U_13
_atom_site_aniso_U_12
Pd1 0.02063(6) 0.02379(7) 0.01940(6) 0.00000(6) -0.00203(6) -0.00271(6)
N1 0.0403(11) 0.0293(9) 0.0235(9) 0.0026(9) 0.0047(11) 0.0003(7)
N2 0.0261(9) 0.0280(9) 0.0199(10) 0.0013(7) -0.0034(7) 0.0019(7)
N3 0.0216(9) 0.0256(9) 0.0237(9) -0.0012(7) -0.0042(7) -0.0001(7)
N4 0.0277(10) 0.0283(10) 0.0410(12) -0.0023(9) -0.0048(9) -0.0033(8)
N5 0.0233(8) 0.0236(8) 0.0303(9) -0.0016(9) -0.0020(9) 0.0000(6)
N6 0.0265(9) 0.0302(10) 0.0271(11) 0.0013(8) -0.0016(7) -0.0031(8)
N7 0.0293(10) 0.0346(12) 0.0241(10) -0.0005(9) -0.0033(8) -0.0036(9)
C1 0.0246(10) 0.0241(10) 0.0247(11) -0.0002(9) 0.0011(9) -0.0005(9)
C2 0.0519(17) 0.0352(14) 0.0195(11) 0.0031(10) 0.0018(11) 0.0060(12)
C3 0.0386(13) 0.0377(13) 0.0207(11) 0.0002(9) -0.0062(9) 0.0058(11)
C4 0.071(2) 0.0359(13) 0.0386(15) 0.0037(14) 0.0122(16) -0.0197(13)
C5 0.0212(10) 0.0224(10) 0.0232(10) 0.0008(8) -0.0009(8) 0.0025(8)
C6 0.0247(11) 0.0290(11) 0.0326(12) -0.0073(10) -0.0060(9) 0.0016(9)
C7 0.0435(16) 0.0365(14) 0.0350(14) 0.0124(11) -0.0009(12) -0.0081(12)
C8 0.0268(12) 0.0305(12) 0.0283(12) 0.0000(9) 0.0000(9) -0.0015(9)
C9 0.0309(13) 0.0452(16) 0.0459(16) -0.0115(13) 0.0017(12) -0.0123(12)
C10 0.0254(11) 0.0414(14) 0.0296(14) -0.0017(10) -0.0024(9) -0.0023(10)
C11 0.0499(17) 0.0581(19) 0.0239(13) 0.0020(12) -0.0073(12) 0.0045(14)
B1 0.0427(17) 0.0327(15) 0.0351(16) -0.0034(12) 0.0009(13) -0.0075(13)
F1 0.0605(13) 0.0706(15) 0.0783(16) -0.0095(12) -0.0099(12) 0.0176(11)
F2 0.141(2) 0.0527(11) 0.0379(10) 0.0049(10) -0.0072(17) -0.0067(13)
F3 0.0736(14) 0.0565(12) 0.0501(11) -0.0226(9) 0.0232(10) -0.0287(10)
F4 0.0508(12) 0.0711(15) 0.117(2) -0.0343(15) 0.0005(13) -0.0285(11)
B2 0.0394(16) 0.0382(16) 0.0278(14) -0.0061(12) -0.0044(12) -0.0049(13)
F5 0.0763(15) 0.1051(19) 0.0285(10) 0.0015(11) -0.0064(9) -0.0219(14)
F6 0.0597(13) 0.0807(16) 0.0540(12) 0.0036(11) -0.0015(10) -0.0326(11)
F7 0.0692(14) 0.0744(16) 0.0711(15) -0.0199(12) -0.0216(12) 0.0208(12)
F8 0.0686(13) 0.0418(10) 0.0566(12) -0.0141(9) -0.0096(10) 0.0008(9)
C21 0.061(3) 0.143(6) 0.040(3) 0.000 0.000 0.029(4)
C22 0.125(7) 0.250(12) 0.032(3) 0.000 0.000 0.110(8)
N21 0.113(5) 0.192(8) 0.038(3) 0.000 0.000 -0.056(5)

loop_
_atom_type_symbol
_atom_type_description
_atom_type_scat_dispersion_real
_atom_type_scat_dispersion_imag
_atom_type_scat_source
C C 0.0033 0.0016 'International Tables Vol C Tables 4.2.6.8 and 6.1.1.4'
H H 0.0000 0.0000 'International Tables Vol C Tables 4.2.6.8 and 6.1.1.4'
B B 0.0013 0.0007 'International Tables Vol C Tables 4.2.6.8 and 6.1.1.4'
N N 0.0061 0.0033 'International Tables Vol C Tables 4.2.6.8 and 6.1.1.4'
F F 0.0171 0.0103 'International Tables Vol C Tables 4.2.6.8 and 6.1.1.4'
Pd Pd -0.9988 1.0072 'International Tables Vol C Tables 4.2.6.8 and 6.1.1.4'

loop_
_geom_angle_atom_site_label_1
_geom_angle_atom_site_label_2
_geom_angle_atom_site_label_3
_geom_angle
C5 Pd1 C1 78.81(10)
C5 Pd1 N6 175.31(9)
C1 Pd1 N6 97.06(9)
C5 Pd1 N7 96.34(9)
C1 Pd1 N7 175.11(10)
N6 Pd1 N7 87.81(8)
C1 N1 C2 110.5(2)
C1 N1 C4 125.5(2)
C2 N1 C4 124.0(2)
C1 N2 N3 114.89(18)
C1 N2 C3 112.8(2)
N3 N2 C3 132.3(2)
C5 N3 C6 111.7(2)
C5 N3 N2 114.74(18)
C6 N3 N2 133.6(2)
C6 N4 N5 105.3(2)
C5 N5 N4 112.8(2)
C5 N5 C7 128.3(2)
N4 N5 C7 118.9(2)
C8 N6 Pd1 169.5(2)
C10 N7 Pd1 172.9(2)
N1 C1 N2 103.9(2)
N1 C1 Pd1 140.56(19)
N2 C1 Pd1 115.57(17)
C3 C2 N1 108.3(2)
C2 C3 N2 104.5(2)
N5 C5 N3 102.4(2)
N5 C5 Pd1 141.61(18)
N3 C5 Pd1 115.98(16)
N4 C6 N3 107.8(2)
N6 C8 C9 179.0(3)
N7 C10 C11 178.5(3)
F4 B1 F2 112.0(3)
F4 B1 F3 110.8(3)
F2 B1 F3 108.7(3)
F4 B1 F1 109.9(3)
F2 B1 F1 106.3(3)
F3 B1 F1 109.0(3)
F8 B2 F7 108.3(3)
F8 B2 F6 110.0(3)
F7 B2 F6 109.4(3)
F8 B2 F5 111.3(3)
F7 B2 F5 109.3(3)
F6 B2 F5 108.4(3)
C22 C21 N21 180.000(2)

loop_
_geom_bond_atom_site_label_1
_geom_bond_atom_site_label_2
_geom_bond_distance
Pd1 C5 1.966(2)
Pd1 C1 1.979(2)
Pd1 N6 2.042(2)
Pd1 N7 2.044(2)
N1 C1 1.331(3)
N1 C2 1.384(4)
N1 C4 1.481(3)
N2 C1 1.346(3)
N2 N3 1.373(3)
N2 C3 1.376(3)
N3 C5 1.349(3)
N3 C6 1.358(3)
N4 C6 1.309(4)
N4 N5 1.379(3)
N5 C5 1.330(3)
N5 C7 1.464(4)
N6 C8 1.131(3)
N7 C10 1.133(3)
C2 C3 1.328(4)
C8 C9 1.449(4)
C10 C11 1.452(4)
B1 F4 1.360(4)
B1 F2 1.364(4)
B1 F3 1.376(4)
B1 F1 1.387(4)
B2 F8 1.373(4)
B2 F7 1.377(4)
B2 F6 1.380(4)
B2 F5 1.386(3)
C21 C22 1.084(9)
C21 N21 1.438(8)
